data_9017875
loop_
_publ_author_name
'Sokolova, E.'
'Day, M. C.'
'Hawthorne, F. C.'
'Agakhanov, A. A.'
'Camara, F.'
'Uvarova, Y. A.'
'Della Ventura, G.'

_publ_section_title
;
 From structure topology to chemical composition. XXIX. Revision of the crystal
 structure of perraultite, NaBaMn4Ti2(Si2O7)2O2(OH)2F, a seidozerite-supergroup
 TS-block mineral from the Oktyabr'skii massiff, Ukraine, and discreditation of surkhobite
;
_journal_name_full 'The Canadian Mineralogist'
_journal_page_first 1
_journal_page_last 15
_journal_volume 59
_journal_year 2021
_chemical_compound_source 'Oktyabr'skii massif, Donetsk region, Ukraine'
_chemical_formula_sum
'Al0.04 Ba1.16 Ca0.55 F2.62 Fe2.56 H3.38 K0.82 Mg0.08 Mn5.04 Na1.42 Nb0.32 O35.38 Rb0.06 Si8 Ti3.68 Zn0.16 Zr0.04'
_chemical_name_mineral Perraultite
_space_group_IT_number 2
_space_group_name_Hall '-C 1'
_space_group_name_H-M_alt 'C -1'
_symmetry_space_group_name_H-M 'C -1'
_cell_angle_alpha 108.174
_cell_angle_beta 99.186
_cell_angle_gamma 89.99
_cell_formula_units_Z 2
_cell_length_a 10.741
_cell_length_b 13.841
_cell_length_c 11.079
_cell_volume 1542.674
_database_code_amcsd 0020975
_exptl_crystal_density_diffrn 3.742
_cod_data_source_file inputs/fixed/split/07443.cif
_cod_data_source_block 07443
_cod_original_formula_sum
'Mn5.04 Fe2.56 Zn.16 Mg.08 Al.04 Zr.04 (Ti3.68 Nb.32) Si8 Ba1.16 K.82 Rb.06 Na1.42 Ca.55 O35.38 F2.62 H3.38'
_cod_database_code 9017875

loop_
_space_group_symop_operation_xyz
x,y,z
1/2+x,1/2+y,z
-x,-y,-z
1/2-x,1/2-y,-z

loop_
_atom_site_aniso_label
_atom_site_aniso_U_11
_atom_site_aniso_U_22
_atom_site_aniso_U_33
_atom_site_aniso_U_12
_atom_site_aniso_U_13
_atom_site_aniso_U_23
MnMO(1) 0.00620 0.00750 0.01120 0.00007 0.00093 0.00343
Fe2+MO(1) 0.00620 0.00750 0.01120 0.00007 0.00093 0.00343
Fe3+MO(1) 0.00620 0.00750 0.01120 0.00007 0.00093 0.00343
ZnMO(1) 0.00620 0.00750 0.01120 0.00007 0.00093 0.00343
MgMO(1) 0.00620 0.00750 0.01120 0.00007 0.00093 0.00343
AlMO(1) 0.00620 0.00750 0.01120 0.00007 0.00093 0.00343
ZrMO(1) 0.00620 0.00750 0.01120 0.00007 0.00093 0.00343
MnMO(2) 0.00740 0.02560 0.02310 -0.00550 -0.00480 0.01840
Fe2+MO(2) 0.00740 0.02560 0.02310 -0.00550 -0.00480 0.01840
Fe3+MO(2) 0.00740 0.02560 0.02310 -0.00550 -0.00480 0.01840
ZnMO(2) 0.00740 0.02560 0.02310 -0.00550 -0.00480 0.01840
MgMO(2) 0.00740 0.02560 0.02310 -0.00550 -0.00480 0.01840
AlMO(2) 0.00740 0.02560 0.02310 -0.00550 -0.00480 0.01840
ZrMO(2) 0.00740 0.02560 0.02310 -0.00550 -0.00480 0.01840
MnMO(3) 0.00648 0.00740 0.00921 0.00076 0.00131 0.00235
Fe2+MO(3) 0.00648 0.00740 0.00921 0.00076 0.00131 0.00235
Fe3+MO(3) 0.00648 0.00740 0.00921 0.00076 0.00131 0.00235
ZnMO(3) 0.00648 0.00740 0.00921 0.00076 0.00131 0.00235
MgMO(3) 0.00648 0.00740 0.00921 0.00076 0.00131 0.00235
AlMO(3) 0.00648 0.00740 0.00921 0.00076 0.00131 0.00235
ZrMO(3) 0.00648 0.00740 0.00921 0.00076 0.00131 0.00235
MnMO(4) 0.00686 0.00750 0.00922 0.00032 0.00146 0.00262
Fe2+MO(4) 0.00686 0.00750 0.00922 0.00032 0.00146 0.00262
Fe3+MO(4) 0.00686 0.00750 0.00922 0.00032 0.00146 0.00262
ZnMO(4) 0.00686 0.00750 0.00922 0.00032 0.00146 0.00262
MgMO(4) 0.00686 0.00750 0.00922 0.00032 0.00146 0.00262
AlMO(4) 0.00686 0.00750 0.00922 0.00032 0.00146 0.00262
ZrMO(4) 0.00686 0.00750 0.00922 0.00032 0.00146 0.00262
MnMO(5) 0.00650 0.00850 0.01380 0.00114 -0.00019 0.00171
Fe2+MO(5) 0.00650 0.00850 0.01380 0.00114 -0.00019 0.00171
Fe3+MO(5) 0.00650 0.00850 0.01380 0.00114 -0.00019 0.00171
ZnMO(5) 0.00650 0.00850 0.01380 0.00114 -0.00019 0.00171
MgMO(5) 0.00650 0.00850 0.01380 0.00114 -0.00019 0.00171
AlMO(5) 0.00650 0.00850 0.01380 0.00114 -0.00019 0.00171
ZrMO(5) 0.00650 0.00850 0.01380 0.00114 -0.00019 0.00171
TiMH(1) 0.00493 0.00531 0.00683 0.00067 0.00149 0.00221
NbMH(1) 0.00493 0.00531 0.00683 0.00067 0.00149 0.00221
TiMH(2) 0.00489 0.00507 0.00723 0.00067 0.00157 0.00196
NbMH(2) 0.00489 0.00507 0.00723 0.00067 0.00157 0.00196
Si(1) 0.00570 0.00520 0.00670 0.00050 0.00150 0.00140
Si(2) 0.00570 0.00530 0.00690 0.00080 0.00140 0.00160
Si(3) 0.00580 0.00520 0.00640 0.00100 0.00160 0.00180
Si(4) 0.00560 0.00550 0.00660 0.00040 0.00130 0.00200
BaAP(1) 0.01113 0.01074 0.00989 0.00082 0.00199 0.00272
KAP(2) 0.01470 0.05610 0.01870 0.00080 0.00380 0.00720
BaAP(2) 0.01470 0.05610 0.01870 0.00080 0.00380 0.00720
RbAP(2) 0.01470 0.05610 0.01870 0.00080 0.00380 0.00720
NaBP(1) 0.01950 0.01510 0.00320 0.01180 0.00180 0.00110
CaBP(1) 0.01950 0.01510 0.00320 0.01180 0.00180 0.00110
NaBP(2) 0.01840 0.01300 0.00330 -0.00890 0.00070 0.00080
CaBP(2) 0.01840 0.01300 0.00330 -0.00890 0.00070 0.00080
O(1) 0.00910 0.01190 0.01380 0.00490 0.00580 0.00610
O(2) 0.00740 0.01200 0.01400 -0.00160 0.00010 0.00660
O(3) 0.00910 0.01080 0.01180 0.00440 0.00270 0.00580
O(4) 0.00940 0.01140 0.01140 -0.00120 0.00260 0.00570
O(5) 0.00940 0.00760 0.01100 -0.00250 0.00220 0.00140
O(6) 0.00890 0.00780 0.01150 0.00380 0.00210 0.00140
O(7) 0.00960 0.00850 0.01370 -0.00070 0.00590 0.00150
O(8) 0.00730 0.00900 0.01440 0.00190 -0.00030 0.00230
O(9) 0.00900 0.00620 0.01300 -0.00020 0.00050 0.00400
O(10) 0.01100 0.00650 0.01290 0.00250 0.00530 0.00410
O(11) 0.00910 0.00900 0.00730 0.00060 0.00080 0.00160
O(12) 0.00990 0.00990 0.00750 0.00030 0.00100 0.00200
O(13) 0.00890 0.00920 0.00720 0.00040 0.00130 0.00060
O(14) 0.00950 0.00890 0.00750 0.00010 0.00130 0.00180
OXOM(1) 0.00920 0.01110 0.00800 0.00060 0.00040 0.00140
OXOM(2) 0.00930 0.01340 0.00820 -0.00090 0.00050 0.00310
O-hXOA(1) 0.01180 0.01230 0.00950 0.00060 0.00140 0.00280
FXOA(1) 0.01180 0.01230 0.00950 0.00060 0.00140 0.00280
O-hXOA(2) 0.01010 0.01070 0.00980 0.00070 0.00170 0.00220
FXOA(2) 0.01010 0.01070 0.00980 0.00070 0.00170 0.00220
FXPM 0.01510 0.01380 0.00780 0.00050 0.00110 0.00200

loop_
_atom_site_label
_atom_site_fract_x
_atom_site_fract_y
_atom_site_fract_z
_atom_site_occupancy
_atom_site_U_iso_or_equiv
_atom_site_type_symbol
_atom_site_attached_hydrogens
MnMO(1) 0.00000 0.00000 0.50000 0.63000 0.00825 Mn 0
Fe2+MO(1) 0.00000 0.00000 0.50000 0.30000 0.00825 Fe 0
Fe3+MO(1) 0.00000 0.00000 0.50000 0.02000 0.00825 Fe 0
ZnMO(1) 0.00000 0.00000 0.50000 0.02000 0.00825 Zn 0
MgMO(1) 0.00000 0.00000 0.50000 0.01000 0.00825 Mg 0
AlMO(1) 0.00000 0.00000 0.50000 0.00500 0.00825 Al 0
ZrMO(1) 0.00000 0.00000 0.50000 0.00500 0.00825 Zr 0
MnMO(2) 0.50000 0.00000 0.50000 0.63000 0.01710 Mn 0
Fe2+MO(2) 0.50000 0.00000 0.50000 0.30000 0.01710 Fe 0
Fe3+MO(2) 0.50000 0.00000 0.50000 0.02000 0.01710 Fe 0
ZnMO(2) 0.50000 0.00000 0.50000 0.02000 0.01710 Zn 0
MgMO(2) 0.50000 0.00000 0.50000 0.01000 0.01710 Mg 0
AlMO(2) 0.50000 0.00000 0.50000 0.00500 0.01710 Al 0
ZrMO(2) 0.50000 0.00000 0.50000 0.00500 0.01710 Zr 0
MnMO(3) 0.24838 0.87343 0.48770 0.63000 0.00776 Mn 0
Fe2+MO(3) 0.24838 0.87343 0.48770 0.30000 0.00776 Fe 0
Fe3+MO(3) 0.24838 0.87343 0.48770 0.02000 0.00776 Fe 0
ZnMO(3) 0.24838 0.87343 0.48770 0.02000 0.00776 Zn 0
MgMO(3) 0.24838 0.87343 0.48770 0.01000 0.00776 Mg 0
AlMO(3) 0.24838 0.87343 0.48770 0.00500 0.00776 Al 0
ZrMO(3) 0.24838 0.87343 0.48770 0.00500 0.00776 Zr 0
MnMO(4) 0.74689 0.87093 0.49025 0.63000 0.00785 Mn 0
Fe2+MO(4) 0.74689 0.87093 0.49025 0.30000 0.00785 Fe 0
Fe3+MO(4) 0.74689 0.87093 0.49025 0.02000 0.00785 Fe 0
ZnMO(4) 0.74689 0.87093 0.49025 0.02000 0.00785 Zn 0
MgMO(4) 0.74689 0.87093 0.49025 0.01000 0.00785 Mg 0
AlMO(4) 0.74689 0.87093 0.49025 0.00500 0.00785 Al 0
ZrMO(4) 0.74689 0.87093 0.49025 0.00500 0.00785 Zr 0
MnMO(5) 0.49753 0.74723 0.49547 0.63000 0.01020 Mn 0
Fe2+MO(5) 0.49753 0.74723 0.49547 0.30000 0.01020 Fe 0
Fe3+MO(5) 0.49753 0.74723 0.49547 0.02000 0.01020 Fe 0
ZnMO(5) 0.49753 0.74723 0.49547 0.02000 0.01020 Zn 0
MgMO(5) 0.49753 0.74723 0.49547 0.01000 0.01020 Mg 0
AlMO(5) 0.49753 0.74723 0.49547 0.00500 0.01020 Al 0
ZrMO(5) 0.49753 0.74723 0.49547 0.00500 0.01020 Zr 0
TiMH(1) 0.53378 0.31997 0.20268 0.92000 0.00556 Ti 0
NbMH(1) 0.53378 0.31997 0.20268 0.08000 0.00556 Nb 0
TiMH(2) 0.53351 0.78119 0.20066 0.92000 0.00566 Ti 0
NbMH(2) 0.53351 0.78119 0.20066 0.08000 0.00566 Nb 0
Si(1) 0.77783 0.95008 0.23880 1.00000 0.00590 Si 0
Si(2) 0.30102 0.95095 0.23684 1.00000 0.00599 Si 0
Si(3) 0.77813 0.16840 0.23814 1.00000 0.00574 Si 0
Si(4) 0.30023 0.16904 0.23767 1.00000 0.00586 Si 0
BaAP(1) 0.00000 0.00000 0.00000 1.00000 0.01068 Ba 0
KAP(2) 0.49963 0.03578 0.00007 0.41000 0.03080 K 0
BaAP(2) 0.49963 0.03578 0.00007 0.08000 0.03080 Ba 0
RbAP(2) 0.49963 0.03578 0.00007 0.03000 0.03080 Rb 0
NaBP(1) 0.25000 0.25000 0.00000 0.74000 0.01300 Na 0
CaBP(1) 0.25000 0.25000 0.00000 0.25000 0.01300 Ca 0
NaBP(2) 0.75000 0.25000 0.00000 0.68000 0.01210 Na 0
CaBP(2) 0.75000 0.25000 0.00000 0.30000 0.01210 Ca 0
O(1) 0.90437 0.91856 0.17663 1.00000 0.01070 O 0
O(2) 0.15495 0.91749 0.17383 1.00000 0.01070 O 0
O(3) 0.66365 0.22114 0.17299 1.00000 0.01000 O 0
O(4) 0.39438 0.22217 0.17394 1.00000 0.01020 O 0
O(5) 0.66352 0.86496 0.17115 1.00000 0.00970 O 0
O(6) 0.39450 0.86586 0.17199 1.00000 0.00970 O 0
O(7) 0.40305 0.66962 0.17398 1.00000 0.01060 O 0
O(8) 0.65453 0.66956 0.17208 1.00000 0.01080 O 0
O(9) 0.72537 0.05000 0.20068 1.00000 0.00940 O 0
O(10) 0.33998 0.05024 0.19769 1.00000 0.00950 O 0
O(11) 0.80699 0.97656 0.39455 1.00000 0.00880 O 0
O(12) 0.32079 0.97945 0.39313 1.00000 0.00930 O 0
O(13) 0.30960 0.71842 0.39388 1.00000 0.00890 O 0
O(14) 0.31839 0.21915 0.39332 1.00000 0.00880 O 0
OXOM(1) 0.56498 0.35495 0.37534 1.00000 0.00990 O 0
OXOM(2) 0.56385 0.83178 0.37291 1.00000 0.01050 O 0
O-hXOA(1) 0.56402 0.60170 0.41054 0.85000 0.01140 O 0
FXOA(1) 0.56402 0.60170 0.41054 0.15000 0.01140 F 0
O-hXOA(2) 0.56399 0.10444 0.41416 0.84000 0.01050 O 0
FXOA(2) 0.56399 0.10444 0.41416 0.16000 0.01050 F 0
FXPM 0.50062 0.27386 0.00091 1.00000 0.01260 F 0
H(1) 0.54700 0.58500 0.31700 0.85000 0.01366 H 0
H(2) 0.54800 0.08300 0.32050 0.84000 0.01254 H 0

loop_
_cod_changelog_entry_id
_cod_changelog_entry_author
_cod_changelog_entry_date
_cod_changelog_entry_text
1
;cod-tools version 3.8.0
Id: cif_guess_AMCSD_atom_types 9581 2023-05-17 12:35:41Z saulius
;
2023-05-23T09:23:17+03:00
;Derived atom types and hydrogen counts
from atom names that follow the AMCSD naming convention
(Wat == water, O-H == hydroxyl).
;

loop_
_cod_related_entry_id
_cod_related_entry_database
_cod_related_entry_code
1 AMCSD 0020975
